data_2235788
loop_
_publ_author_name
'Tabata, Hideyuki'
'Okuno, Tsunehisa'

_publ_section_title
;
 10-(1,2,2-Trichlorovinyl)-10<i>H</i>-phenothiazine 5,5-dioxide
;
_journal_coeditor_code FF2076
_journal_issue 8
_journal_name_full 'Acta Crystallographica Section E'
_journal_page_first o2519
_journal_paper_doi 10.1107/S160053681203245X
_journal_volume 68
_journal_year 2012
_chemical_formula_iupac 'C14 H8 Cl3 N O2 S'
_chemical_formula_moiety 'C14 H8 Cl3 N O2 S'
_chemical_formula_sum 'C14 H8 Cl3 N O2 S'
_chemical_formula_weight 360.64
_chemical_name_systematic
;
10-(1,2,2-Trichlorovinyl)-10<i>H</i>-phenothiazine 5,5-dioxide
;
_space_group_IT_number 14
_symmetry_cell_setting monoclinic
_symmetry_space_group_name_Hall '-P 2yn'
_symmetry_space_group_name_H-M 'P 1 21/n 1'
_atom_sites_solution_hydrogens geom
_atom_sites_solution_primary direct
_atom_sites_solution_secondary difmap
_cell_angle_alpha 90.0000
_cell_angle_beta 93.028(6)
_cell_angle_gamma 90.0000
_cell_formula_units_Z 4
_cell_length_a 7.703(3)
_cell_length_b 12.766(5)
_cell_length_c 14.884(6)
_cell_measurement_reflns_used 4473
_cell_measurement_temperature 93
_cell_measurement_theta_max 31.12
_cell_measurement_theta_min 2.10
_cell_volume 1461.6(10)
_computing_cell_refinement 'CrystalClear (Rigaku, 2008)'
_computing_data_collection 'CrystalClear (Rigaku, 2008)'
_computing_data_reduction 'CrystalClear (Rigaku, 2008)'
_computing_molecular_graphics 'ORTEP-3 (Farrugia, 1997)'
_computing_publication_material 'CrystalStructure (Rigaku, 2010)'
_computing_structure_refinement 'SHELXL97 (Sheldrick, 2008)'
_computing_structure_solution 'SHELXS97 (Sheldrick, 2008)'
_diffrn_ambient_temperature 93
_diffrn_detector_area_resol_mean 7.111
_diffrn_measured_fraction_theta_full 0.999
_diffrn_measured_fraction_theta_max 0.999
_diffrn_measurement_device_type 'Rigaku Saturn724+'
_diffrn_measurement_method \w
_diffrn_radiation_type 'Mo K\a'
_diffrn_radiation_wavelength 0.71075
_diffrn_reflns_av_R_equivalents 0.0402
_diffrn_reflns_limit_h_max 9
_diffrn_reflns_limit_h_min -9
_diffrn_reflns_limit_k_max 16
_diffrn_reflns_limit_k_min -16
_diffrn_reflns_limit_l_max 19
_diffrn_reflns_limit_l_min -16
_diffrn_reflns_number 11979
_diffrn_reflns_theta_full 27.50
_diffrn_reflns_theta_max 27.50
_diffrn_standards_number 0
_exptl_absorpt_coefficient_mu 0.770
_exptl_absorpt_correction_T_max 0.970
_exptl_absorpt_correction_T_min 0.964
_exptl_absorpt_correction_type numerical
_exptl_absorpt_process_details '(NUMABS; Rigaku, 1999)'
_exptl_crystal_colour colourless
_exptl_crystal_density_diffrn 1.639
_exptl_crystal_density_method 'not measured'
_exptl_crystal_description block
_exptl_crystal_F_000 728.00
_exptl_crystal_size_max 0.100
_exptl_crystal_size_mid 0.100
_exptl_crystal_size_min 0.100
_refine_diff_density_max 0.380
_refine_diff_density_min -0.340
_refine_ls_extinction_method none
_refine_ls_goodness_of_fit_ref 1.073
_refine_ls_hydrogen_treatment constr
_refine_ls_number_parameters 217
_refine_ls_number_reflns 3350
_refine_ls_number_restraints 0
_refine_ls_R_factor_gt 0.0400
_refine_ls_shift/su_max 0.000
_refine_ls_structure_factor_coef Fsqd
_refine_ls_weighting_details 'w = 1/[\s^2^(Fo^2^)+(0.0468P)^2^+0.4630P] where P=(Fo^2^+2Fc^2^)/3'
_refine_ls_weighting_scheme calc
_refine_ls_wR_factor_ref 0.0966
_reflns_number_gt 2660
_reflns_number_total 3350
_reflns_threshold_expression F^2^>2\s(F^2^)
_cod_data_source_file ff2076.cif
_cod_data_source_block I
_cod_original_cell_volume 1461.7(10)
_cod_original_sg_symbol_H-M 'P 21/n'
_cod_database_code 2235788
_cod_database_fobs_code 2235788

loop_
_symmetry_equiv_pos_site_id
_symmetry_equiv_pos_as_xyz
1 +X,+Y,+Z
2 1/2-X,1/2+Y,1/2-Z
3 -X,-Y,-Z
4 1/2+X,1/2-Y,1/2+Z

loop_
_atom_site_type_symbol
_atom_site_label
_atom_site_fract_x
_atom_site_fract_y
_atom_site_fract_z
_atom_site_U_iso_or_equiv
_atom_site_adp_type
_atom_site_calc_flag
_atom_site_refinement_flags
_atom_site_occupancy
_atom_site_symmetry_multiplicity
Cl Cl1 0.35886(7) 0.18970(5) 0.16632(4) 0.02359(15) Uani d . 1.0 4
Cl Cl2 0.04748(7) -0.04673(5) 0.28388(4) 0.02550(15) Uani d . 1.0 4
Cl Cl3A 0.1475(6) -0.0132(4) 0.1010(4) 0.0266(6) Uani d . 0.6500 4
Cl Cl3B 0.1789(11) 0.0075(6) 0.0902(6) 0.0245(10) Uani d . 0.3500 4
S S1 0.22085(7) 0.24593(4) 0.51836(3) 0.01767(14) Uani d . 1.0 4
O O1 0.1318(2) 0.16939(13) 0.57137(11) 0.0228(4) Uani d . 1.0 4
O O2 0.2795(2) 0.33968(13) 0.56464(11) 0.0249(4) Uani d . 1.0 4
N N1 0.2211(3) 0.14499(17) 0.33098(13) 0.0280(5) Uani d . 1.0 4
C C1 0.3743(3) 0.13499(18) 0.38622(15) 0.0215(5) Uani d . 1.0 4
C C2 0.5134(3) 0.0742(2) 0.35768(16) 0.0280(6) Uani d . 1.0 4
C C3 0.6655(3) 0.0672(2) 0.40926(17) 0.0284(6) Uani d . 1.0 4
C C4 0.6877(3) 0.1205(3) 0.49020(17) 0.0292(6) Uani d . 1.0 4
C C5 0.5510(3) 0.1783(2) 0.52011(17) 0.0278(6) Uani d . 1.0 4
C C6 0.3943(3) 0.18481(18) 0.46904(14) 0.0188(5) Uani d . 1.0 4
C C7 0.0856(3) 0.27768(18) 0.42469(14) 0.0177(5) Uani d . 1.0 4
C C8 -0.0368(3) 0.35745(19) 0.43520(15) 0.0226(5) Uani d . 1.0 4
C C9 -0.1597(4) 0.3786(2) 0.36668(16) 0.0277(6) Uani d . 1.0 4
C C10 -0.1595(4) 0.3195(3) 0.28853(16) 0.0303(6) Uani d . 1.0 4
C C11 -0.0370(3) 0.2424(3) 0.27715(16) 0.0296(6) Uani d . 1.0 4
C C12 0.0911(3) 0.22094(19) 0.34472(15) 0.0220(5) Uani d . 1.0 4
C C13A 0.2397(5) 0.1139(3) 0.2389(3) 0.0173(7) Uani d . 0.6500 4
C C13B 0.1713(9) 0.0641(6) 0.2626(5) 0.0179(13) Uani d . 0.3500 4
C C14A 0.1559(5) 0.0287(3) 0.2101(3) 0.0195(7) Uani d . 0.6500 4
C C14B 0.2264(9) 0.0852(6) 0.1815(6) 0.0189(13) Uani d . 0.3500 4
H H1 0.5017 0.0377 0.3021 0.0336 Uiso calc R 1.0 4
H H2 0.7574 0.0250 0.3892 0.0341 Uiso calc R 1.0 4
H H3 0.7952 0.1173 0.5244 0.0351 Uiso calc R 1.0 4
H H4 0.5636 0.2141 0.5760 0.0334 Uiso calc R 1.0 4
H H5 -0.0352 0.3969 0.4894 0.0272 Uiso calc R 1.0 4
H H6 -0.2428 0.4327 0.3730 0.0332 Uiso calc R 1.0 4
H H7 -0.2457 0.3323 0.2418 0.0363 Uiso calc R 1.0 4
H H8 -0.0397 0.2034 0.2227 0.0355 Uiso calc R 1.0 4

loop_
_atom_site_aniso_label
_atom_site_aniso_U_11
_atom_site_aniso_U_22
_atom_site_aniso_U_33
_atom_site_aniso_U_12
_atom_site_aniso_U_13
_atom_site_aniso_U_23
Cl1 0.0269(3) 0.0239(3) 0.0204(3) -0.0051(3) 0.0049(3) 0.0012(3)
Cl2 0.0266(3) 0.0235(3) 0.0266(3) -0.0077(3) 0.0025(3) 0.0016(3)
Cl3A 0.0265(14) 0.0306(15) 0.0225(12) 0.0019(9) -0.0008(9) -0.0111(10)
Cl3B 0.027(3) 0.030(3) 0.0172(18) -0.0011(15) 0.0001(15) -0.0085(16)
S1 0.0181(3) 0.0219(3) 0.0130(3) 0.0017(2) -0.0001(2) -0.0001(2)
O1 0.0223(8) 0.0271(9) 0.0195(8) 0.0016(7) 0.0046(7) 0.0054(7)
O2 0.0280(9) 0.0260(9) 0.0203(9) 0.0004(7) -0.0038(7) -0.0062(7)
N1 0.0294(11) 0.0345(12) 0.0189(10) 0.0166(10) -0.0087(9) -0.0110(9)
C1 0.0207(12) 0.0249(12) 0.0186(11) 0.0061(10) -0.0016(9) 0.0001(10)
C2 0.0289(13) 0.0355(15) 0.0196(12) 0.0152(12) 0.0007(10) -0.0018(11)
C3 0.0245(13) 0.0330(14) 0.0280(13) 0.0108(11) 0.0045(11) 0.0066(11)
C4 0.0171(12) 0.0405(16) 0.0297(14) 0.0038(11) -0.0028(10) 0.0041(12)
C5 0.0207(12) 0.0398(16) 0.0226(12) -0.0012(11) -0.0019(10) -0.0028(11)
C6 0.0177(11) 0.0219(12) 0.0166(11) 0.0006(9) 0.0009(9) 0.0020(9)
C7 0.0175(11) 0.0223(12) 0.0132(10) 0.0006(9) 0.0012(9) 0.0014(9)
C8 0.0257(12) 0.0244(12) 0.0181(11) 0.0054(10) 0.0043(10) -0.0009(9)
C9 0.0273(13) 0.0331(14) 0.0227(12) 0.0148(11) 0.0006(10) 0.0004(11)
C10 0.0280(13) 0.0413(16) 0.0210(12) 0.0129(12) -0.0047(11) -0.0012(11)
C11 0.0278(13) 0.0416(16) 0.0187(12) 0.0138(12) -0.0049(10) -0.0056(11)
C12 0.0237(12) 0.0251(12) 0.0168(11) 0.0077(10) -0.0020(9) -0.0016(9)
C13A 0.0180(18) 0.0191(19) 0.0148(19) 0.0027(16) 0.0002(15) 0.0002(17)
C13B 0.016(4) 0.012(3) 0.026(4) 0.000(3) 0.002(3) 0.002(4)
C14A 0.0204(19) 0.021(2) 0.0177(19) 0.0048(16) 0.0016(15) -0.0027(17)
C14B 0.016(4) 0.013(3) 0.027(4) 0.001(3) -0.002(3) -0.001(3)

loop_
_atom_type_symbol
_atom_type_description
_atom_type_scat_dispersion_real
_atom_type_scat_dispersion_imag
_atom_type_scat_source
C C 0.0033 0.0016
;
International Tables for Crystallography
(1992, Vol. C, Tables 4.2.6.8 and 6.1.1.4)
;
H H 0.0000 0.0000
;
International Tables for Crystallography
(1992, Vol. C, Table 6.1.1.4)
;
Cl Cl 0.1484 0.1585
;
International Tables for Crystallography
(1992, Vol. C, Tables 4.2.6.8 and 6.1.1.4)
;
N N 0.0061 0.0033
;
International Tables for Crystallography
(1992, Vol. C, Tables 4.2.6.8 and 6.1.1.4)
;
O O 0.0106 0.0060
;
International Tables for Crystallography
(1992, Vol. C, Tables 4.2.6.8 and 6.1.1.4)
;
S S 0.1246 0.1234
;
International Tables for Crystallography
(1992, Vol. C, Tables 4.2.6.8 and 6.1.1.4)
;

loop_
_geom_angle_atom_site_label_1
_geom_angle_atom_site_label_2
_geom_angle_atom_site_label_3
_geom_angle
_geom_angle_publ_flag
O1 S1 O2 116.39(10) no
O1 S1 C6 108.83(11) no
O1 S1 C7 108.16(11) no
O2 S1 C6 110.19(11) no
O2 S1 C7 110.36(11) no
C6 S1 C7 101.91(11) no
C1 N1 C12 123.7(2) no
C1 N1 C13A 114.1(3) no
C1 N1 C13B 121.0(4) no
C12 N1 C13A 115.6(3) no
C12 N1 C13B 114.6(3) no
N1 C1 C2 120.1(2) no
N1 C1 C6 121.8(2) no
C2 C1 C6 118.0(2) no
C1 C2 C3 120.7(3) no
C2 C3 C4 121.1(3) no
C3 C4 C5 118.8(3) no
C4 C5 C6 120.6(3) no
S1 C6 C1 121.81(17) no
S1 C6 C5 117.24(18) no
C1 C6 C5 120.6(2) no
S1 C7 C8 117.16(17) no
S1 C7 C12 121.16(18) no
C8 C7 C12 121.5(2) no
C7 C8 C9 119.9(3) no
C8 C9 C10 118.8(3) no
C9 C10 C11 121.5(3) no
C10 C11 C12 120.8(3) no
N1 C12 C7 122.1(2) no
N1 C12 C11 120.5(2) no
C7 C12 C11 117.3(3) no
Cl1 C13A N1 121.1(3) no
Cl1 C13A C14A 121.2(4) no
N1 C13A C14A 117.6(4) no
Cl2 C13B N1 124.3(5) no
Cl2 C13B C14B 122.2(6) no
N1 C13B C14B 113.5(6) no
Cl2 C14A Cl3A 116.0(3) no
Cl2 C14A C13A 120.1(4) no
Cl3A C14A C13A 123.9(4) no
Cl1 C14B Cl3B 117.0(6) no
Cl1 C14B C13B 120.1(6) no
Cl3B C14B C13B 122.8(7) no
C1 C2 H1 119.668 no
C3 C2 H1 119.665 no
C2 C3 H2 119.434 no
C4 C3 H2 119.419 no
C3 C4 H3 120.585 no
C5 C4 H3 120.590 no
C4 C5 H4 119.689 no
C6 C5 H4 119.683 no
C7 C8 H5 120.053 no
C9 C8 H5 120.047 no
C8 C9 H6 120.592 no
C10 C9 H6 120.585 no
C9 C10 H7 119.271 no
C11 C10 H7 119.270 no
C10 C11 H8 119.575 no
C12 C11 H8 119.581 no

loop_
_geom_bond_atom_site_label_1
_geom_bond_atom_site_label_2
_geom_bond_distance
_geom_bond_publ_flag
Cl1 C13A 1.747(4) no
Cl1 C14B 1.703(7) no
Cl2 C13B 1.745(8) no
Cl2 C14A 1.711(4) no
Cl3A C14A 1.707(7) no
Cl3B C14B 1.707(11) no
S1 O1 1.4509(18) no
S1 O2 1.4415(18) no
S1 C6 1.743(3) no
S1 C7 1.743(3) no
N1 C1 1.408(3) no
N1 C12 1.416(4) no
N1 C13A 1.441(5) no
N1 C13B 1.485(8) no
C1 C2 1.407(4) no
C1 C6 1.388(4) no
C2 C3 1.369(4) no
C3 C4 1.387(4) no
C4 C5 1.379(4) no
C5 C6 1.394(3) no
C7 C8 1.402(4) no
C7 C12 1.396(4) no
C8 C9 1.381(4) no
C9 C10 1.387(4) no
C10 C11 1.380(4) no
C11 C12 1.399(4) no
C13A C14A 1.324(6) no
C13B C14B 1.328(11) no
C2 H1 0.950 no
C3 H2 0.950 no
C4 H3 0.950 no
C5 H4 0.950 no
C8 H5 0.950 no
C9 H6 0.950 no
C10 H7 0.950 no
C11 H8 0.950 no

loop_
_geom_torsion_atom_site_label_1
_geom_torsion_atom_site_label_2
_geom_torsion_atom_site_label_3
_geom_torsion_atom_site_label_4
_geom_torsion
_geom_torsion_publ_flag
O1 S1 C6 C1 87.90(18) no
O1 S1 C6 C5 -85.66(17) no
O1 S1 C7 C8 86.33(17) no
O1 S1 C7 C12 -89.26(17) no
O2 S1 C6 C1 -143.36(16) no
O2 S1 C6 C5 43.07(18) no
O2 S1 C7 C8 -42.04(18) no
O2 S1 C7 C12 142.37(15) no
C6 S1 C7 C8 -159.07(15) no
C6 S1 C7 C12 25.34(19) no
C7 S1 C6 C1 -26.21(19) no
C7 S1 C6 C5 160.23(15) no
C1 N1 C12 C7 -14.0(4) no
C1 N1 C12 C11 165.5(2) no
C12 N1 C1 C2 -166.01(19) no
C12 N1 C1 C6 13.2(4) no
C1 N1 C13A Cl1 -71.3(4) no
C1 N1 C13A C14A 112.1(3) no
C13A N1 C1 C2 -15.9(4) no
C13A N1 C1 C6 163.4(3) no
C1 N1 C13B Cl2 88.4(6) no
C1 N1 C13B C14B -93.3(5) no
C13B N1 C1 C2 24.4(5) no
C13B N1 C1 C6 -156.4(4) no
C12 N1 C13A Cl1 81.4(3) no
C12 N1 C13A C14A -95.2(4) no
C13A N1 C12 C7 -163.7(3) no
C13A N1 C12 C11 15.8(4) no
C12 N1 C13B Cl2 -82.2(6) no
C12 N1 C13B C14B 96.1(5) no
C13B N1 C12 C7 156.3(4) no
C13B N1 C12 C11 -24.3(5) no
N1 C1 C2 C3 177.5(2) no
N1 C1 C6 S1 10.3(4) no
N1 C1 C6 C5 -176.39(19) no
C2 C1 C6 S1 -170.48(19) no
C2 C1 C6 C5 2.9(4) no
C6 C1 C2 C3 -1.8(4) no
C1 C2 C3 C4 -0.9(4) no
C2 C3 C4 C5 2.4(4) no
C3 C4 C5 C6 -1.3(4) no
C4 C5 C6 S1 172.3(2) no
C4 C5 C6 C1 -1.4(4) no
S1 C7 C8 C9 -173.12(15) no
S1 C7 C12 N1 -8.8(3) no
S1 C7 C12 C11 171.66(14) no
C8 C7 C12 N1 175.7(2) no
C8 C7 C12 C11 -3.7(4) no
C12 C7 C8 C9 2.5(4) no
C7 C8 C9 C10 0.3(4) no
C8 C9 C10 C11 -1.7(4) no
C9 C10 C11 C12 0.4(4) no
C10 C11 C12 N1 -177.2(3) no
C10 C11 C12 C7 2.3(4) no
Cl1 C13A C14A Cl2 177.4(2) no
Cl1 C13A C14A Cl3A -2.6(5) no
N1 C13A C14A Cl2 -6.0(5) no
N1 C13A C14A Cl3A 174.0(3) no
Cl2 C13B C14B Cl1 -175.6(4) no
Cl2 C13B C14B Cl3B 1.1(9) no
N1 C13B C14B Cl1 6.0(8) no
N1 C13B C14B Cl3B -177.2(4) no
